data_1530659
loop_
_publ_author_name
'Rudolf, P.R.'
'Clearfield, A.'
'Jorgensen, J.D.'

_publ_section_title
;
 Rietveld refinement results on three nonstoichiometric monoclinic
 NASICONs
;
_journal_name_full 'Solid State Ionics'
_journal_page_first 213
_journal_page_last 224
_journal_volume 21
_journal_year 1986
_chemical_formula_sum 'Na3 O12 P Si2 Zr1.93'
_chemical_name_systematic 'Na3 Zr1.93 (Si O4)2 (P O4)'
_space_group_IT_number 15
_symmetry_space_group_name_Hall '-C 2yc'
_symmetry_space_group_name_H-M 'C 1 2/c 1'
_cell_angle_alpha 90
_cell_angle_beta 123.871
_cell_angle_gamma 90
_cell_formula_units_Z 4
_cell_length_a 15.6428
_cell_length_b 9.0484
_cell_length_c 9.2214
_cell_volume 1083.716
_citation_journal_id_ASTM SSIOD3
_cod_data_source_file Rudolf_SSIOD3_1986_1353.cif
_cod_data_source_block Na3O12P1Si2Zr1.93
_cod_original_formula_sum 'Na3 O12 P1 Si2 Zr1.93'
_cod_database_code 1530659

loop_
_symmetry_equiv_pos_as_xyz
x,y,z
-x,y,-z+1/2
-x,-y,-z
x,-y,z-1/2
x+1/2,y+1/2,z
-x+1/2,y+1/2,-z+1/2
-x+1/2,-y+1/2,-z
x+1/2,-y+1/2,z-1/2

loop_
_atom_site_label
_atom_site_type_symbol
_atom_site_fract_x
_atom_site_fract_y
_atom_site_fract_z
_atom_site_occupancy
_atom_site_U_iso_or_equiv
O3 O-2 0.2541 0.1743 0.2169 1 0.0
P2 P+5 0.359 0.0966 0.2602 0.023 0.0
P1 P+5 0 0.0347 0.25 0.955 0.0
Si2 Si+4 0.359 0.0966 0.2602 0.977 0.0
O6 O-2 0.0793 0.1301 0.2484 1 0.0
O5 O-2 0.4479 0.1781 0.4421 1 0.0
O4 O-2 0.3841 0.1382 0.1096 1 0.0
Na2 Na+1 0.5 0.895 0.25 1 0.0
O1 O-2 0.1438 0.4219 0.2059 1 0.0
Na1 Na+1 0.25 0.25 0.5 0.22 0.0
Si1 Si+4 0 0.0347 0.25 0.045 0.0
Zr1 Zr+4 0.1011 0.2564 0.0554 0.965 0.0
O2 O-2 0.4379 0.4379 0.0859 1 0.0
Na3 Na+1 0.8107 0.1547 0.9179 0.89 0.0
